data_7703661
loop_
_publ_author_name
'Devaine-Pressing, Katalin'
'Oldenburg, Fabio J.'
'Menzel, Jan P.'
'Springer, Maximilian'
'Dawe, Louise N.'
'Kozak, Christopher M.'

_publ_section_title
;
 Lithium, sodium, potassium and calcium amine-bis(phenolate) complexes in
 the ring-opening polymerization of rac-lactide.
;
_journal_issue 5
_journal_name_full 'Dalton transactions (Cambridge, England : 2003)'
_journal_page_first 1531
_journal_page_last 1544
_journal_paper_doi 10.1039/c9dt04561a
_journal_volume 49
_journal_year 2020
_chemical_formula_moiety '(C30 H39 N2 O4), Na, 1.5(C4 H8 O)'
_chemical_formula_sum 'C36 H51 N2 Na O5.5'
_chemical_formula_weight 622.80
_chemical_properties_physical ', Moisture-sensitive'
_space_group_IT_number 15
_space_group_name_Hall '-C 2yc'
_space_group_name_H-M_alt 'C 1 2/c 1'
_symmetry_cell_setting monoclinic
_symmetry_Int_Tables_number 15
_symmetry_space_group_name_Hall '-C 2yc'
_symmetry_space_group_name_H-M 'C 1 2/c 1'
_atom_sites_solution_hydrogens geom
_atom_sites_solution_primary direct
_atom_sites_solution_secondary difmap
_audit_creation_method SHELXL-97
_audit_update_record
;
2017-02-27 deposited with the CCDC.	2020-01-07 downloaded from the CCDC.
;
_cell_angle_alpha 90.00
_cell_angle_beta 104.513(4)
_cell_angle_gamma 90.00
_cell_formula_units_Z 8
_cell_length_a 22.745(7)
_cell_length_b 16.871(5)
_cell_length_c 18.568(6)
_cell_measurement_reflns_used 14413
_cell_measurement_temperature 123(2)
_cell_measurement_theta_max 29.7
_cell_measurement_theta_min 1.6
_cell_volume 6898(4)
_computing_cell_refinement 'CrystalClear-SM Expert 2.0 r4 (Rigaku, 2009)'
_computing_data_collection 'CrystalClear-SM Expert 2.0 r4 (Rigaku, 2009)'
_computing_data_reduction 'CrystalClear-SM Expert 2.0 r4 (Rigaku, 2009)'
_computing_molecular_graphics 'CrystalStructure 4.0 (Rigaku, 2010)'
_computing_publication_material 'CrystalStructure 4.0 (Rigaku, 2010)'
_computing_structure_refinement 'SHELXL-97 (Acta Cryst.2008, A64, 112-122)'
_computing_structure_solution 'SIR2004 (Burla et al., 2005)'
_diffrn_ambient_temperature 123(2)
_diffrn_detector_area_resol_mean 14.63
_diffrn_measured_fraction_theta_full 0.987
_diffrn_measured_fraction_theta_max 0.987
_diffrn_measurement_device_type 'Rigaku Saturn70 CCD'
_diffrn_measurement_method \w
_diffrn_radiation_monochromator 'graphite - Rigaku SHINE'
_diffrn_radiation_source 'fine-focus sealed tube'
_diffrn_radiation_type MoK\a
_diffrn_radiation_wavelength 0.71075
_diffrn_reflns_av_R_equivalents 0.0333
_diffrn_reflns_av_sigmaI/netI 0.0361
_diffrn_reflns_limit_h_max 28
_diffrn_reflns_limit_h_min -27
_diffrn_reflns_limit_k_max 17
_diffrn_reflns_limit_k_min -20
_diffrn_reflns_limit_l_max 23
_diffrn_reflns_limit_l_min -23
_diffrn_reflns_number 21786
_diffrn_reflns_theta_full 26.50
_diffrn_reflns_theta_max 26.50
_diffrn_reflns_theta_min 2.54
_exptl_absorpt_coefficient_mu 0.090
_exptl_absorpt_correction_T_max 0.987
_exptl_absorpt_correction_T_min 0.976
_exptl_absorpt_correction_type numerical
_exptl_absorpt_process_details '(ABSCOR; Higashi, 2000)'
_exptl_crystal_colour Colorless
_exptl_crystal_density_diffrn 1.199
_exptl_crystal_density_method 'not measured'
_exptl_crystal_description Prism
_exptl_crystal_F_000 2688
_exptl_crystal_recrystallization_method 'Re-crystallisation from solvent: toluene, THF'
_exptl_crystal_size_max 0.36
_exptl_crystal_size_mid 0.31
_exptl_crystal_size_min 0.24
_refine_diff_density_max 0.691
_refine_diff_density_min -0.479
_refine_diff_density_rms 0.061
_refine_ls_extinction_method none
_refine_ls_goodness_of_fit_ref 1.091
_refine_ls_hydrogen_treatment mixed
_refine_ls_matrix_type full
_refine_ls_number_parameters 426
_refine_ls_number_reflns 7065
_refine_ls_number_restraints 19
_refine_ls_restrained_S_all 1.103
_refine_ls_R_factor_all 0.0905
_refine_ls_R_factor_gt 0.0789
_refine_ls_shift/su_max 0.000
_refine_ls_shift/su_mean 0.000
_refine_ls_structure_factor_coef Fsqd
_refine_ls_weighting_details 'calc w=1/[\s^2^(Fo^2^)+(0.1147P)^2^+8.4711P] where P=(Fo^2^+2Fc^2^)/3'
_refine_ls_weighting_scheme calc
_refine_ls_wR_factor_gt 0.2156
_refine_ls_wR_factor_ref 0.2275
_reflns_number_gt 5898
_reflns_number_total 7065
_reflns_threshold_expression >2sigma(I)
_cod_data_source_file c9dt04561a2.cif
_cod_data_source_block 3THF
_cod_depositor_comments
;
The following automatic conversions were performed:

data item '_exptl_absorpt_correction_type' value 'Numerical' was
changed to 'numerical' in accordance with the
/home/data/users/saulius/crontab/automatic-downloads/current/RSC/lib/dictionaries/cif_core.dic
dictionary named 'cif_core.dic' version 2.4.2 last updated on
2011-04-26.

Automatic conversion script
Id: cif_fix_values 7556 2019-12-06 15:28:31Z antanas 
;
_cod_original_formula_sum 'C36 H51 N2 Na O5.50'
_cod_database_code 7703661

loop_
_symmetry_equiv_pos_as_xyz
'x, y, z'
'-x, y, -z+1/2'
'x+1/2, y+1/2, z'
'-x+1/2, y+1/2, -z+1/2'
'-x, -y, -z'
'x, -y, z-1/2'
'-x+1/2, -y+1/2, -z'
'x+1/2, -y+1/2, z-1/2'

loop_
_atom_site_label
_atom_site_type_symbol
_atom_site_fract_x
_atom_site_fract_y
_atom_site_fract_z
_atom_site_U_iso_or_equiv
_atom_site_adp_type
_atom_site_occupancy
_atom_site_symmetry_multiplicity
_atom_site_calc_flag
_atom_site_refinement_flags
_atom_site_disorder_assembly
_atom_site_disorder_group
Na1 Na 0.32935(4) 0.18244(6) 0.08161(5) 0.0359(3) Uani 1 1 d . . .
O1 O 0.24962(7) 0.22594(10) 0.12944(9) 0.0344(4) Uani 1 1 d . . .
O2 O 0.33424(8) 0.20529(11) -0.04160(9) 0.0359(4) Uani 1 1 d D . .
H2 H 0.3061(12) 0.2345(17) -0.0696(16) 0.054 Uiso 1 1 d D . .
O3 O 0.32696(10) 0.39511(13) 0.39183(11) 0.0517(5) Uani 1 1 d . . .
O4 O 0.55403(10) 0.34996(15) -0.03363(14) 0.0621(6) Uani 1 1 d . . .
O5 O 0.32280(10) 0.03961(12) 0.08302(11) 0.0516(5) Uani 1 1 d . . .
O6 O 0.4479(3) 0.5076(3) 0.2580(3) 0.0828(14) Uani 0.50 1 d PU . .
N1 N 0.35610(9) 0.32627(12) 0.09483(11) 0.0320(4) Uani 1 1 d . . .
N2 N 0.43984(10) 0.19524(14) 0.13958(13) 0.0438(5) Uani 1 1 d . . .
C1 C 0.26987(11) 0.26656(14) 0.19410(13) 0.0329(5) Uani 1 1 d . . .
C2 C 0.26097(11) 0.23738(15) 0.26273(14) 0.0357(5) Uani 1 1 d . . .
C3 C 0.28119(12) 0.28411(17) 0.32578(14) 0.0402(6) Uani 1 1 d . . .
H3 H 0.2751 0.2656 0.3717 0.048 Uiso 1 1 calc R . .
C4 C 0.30967(12) 0.35620(16) 0.32452(14) 0.0390(6) Uani 1 1 d . . .
C5 C 0.31945(11) 0.38403(15) 0.25819(14) 0.0363(5) Uani 1 1 d . . .
H5 H 0.3394 0.4333 0.2568 0.044 Uiso 1 1 calc R . .
C6 C 0.29971(11) 0.33915(14) 0.19356(13) 0.0326(5) Uani 1 1 d . . .
C7 C 0.30942(11) 0.37020(14) 0.12143(13) 0.0334(5) Uani 1 1 d . . .
H7A H 0.2705 0.3675 0.0829 0.040 Uiso 1 1 calc R . .
H7B H 0.3215 0.4266 0.1280 0.040 Uiso 1 1 calc R . .
C8 C 0.35682(11) 0.35773(15) 0.02053(13) 0.0346(5) Uani 1 1 d . . .
H8A H 0.3670 0.4149 0.0251 0.042 Uiso 1 1 calc R . .
H8B H 0.3157 0.3524 -0.0132 0.042 Uiso 1 1 calc R . .
C9 C 0.40188(11) 0.31556(15) -0.01328(13) 0.0353(5) Uani 1 1 d . . .
C10 C 0.45646(12) 0.35137(17) -0.01295(14) 0.0407(6) Uani 1 1 d . . .
H10 H 0.4643 0.4040 0.0052 0.049 Uiso 1 1 calc R . .
C11 C 0.49979(13) 0.31104(19) -0.03893(15) 0.0457(6) Uani 1 1 d . . .
C12 C 0.48738(12) 0.23571(18) -0.06760(15) 0.0443(6) Uani 1 1 d . . .
H12 H 0.5175 0.2085 -0.0854 0.053 Uiso 1 1 calc R . .
C13 C 0.43171(12) 0.19814(16) -0.07130(14) 0.0386(6) Uani 1 1 d . . .
C14 C 0.38861(11) 0.23900(15) -0.04299(13) 0.0348(5) Uani 1 1 d . . .
C15 C 0.41579(11) 0.33513(16) 0.14749(14) 0.0363(5) Uani 1 1 d . . .
H15A H 0.4097 0.3390 0.1983 0.044 Uiso 1 1 calc R . .
H15B H 0.4338 0.3858 0.1367 0.044 Uiso 1 1 calc R . .
C16 C 0.46069(11) 0.26977(16) 0.14675(13) 0.0365(5) Uani 1 1 d . . .
C17 C 0.52224(12) 0.28710(18) 0.15946(15) 0.0442(6) Uani 1 1 d . . .
H17 H 0.5356 0.3407 0.1635 0.053 Uiso 1 1 calc R . .
C18 C 0.56364(13) 0.22674(19) 0.16615(16) 0.0491(7) Uani 1 1 d . . .
H18 H 0.6058 0.2379 0.1755 0.059 Uiso 1 1 calc R . .
C19 C 0.54312(14) 0.1504(2) 0.15917(17) 0.0549(8) Uani 1 1 d . . .
H19 H 0.5707 0.1073 0.1639 0.066 Uiso 1 1 calc R . .
C20 C 0.48116(14) 0.13743(19) 0.14509(19) 0.0546(8) Uani 1 1 d . . .
H20 H 0.4671 0.0842 0.1389 0.066 Uiso 1 1 calc R . .
C21 C 0.23116(12) 0.15666(17) 0.26765(14) 0.0416(6) Uani 1 1 d . . .
C22 C 0.26632(14) 0.09122(17) 0.23983(18) 0.0495(7) Uani 1 1 d . . .
H22A H 0.3087 0.0916 0.2691 0.059 Uiso 1 1 calc R . .
H22B H 0.2649 0.1004 0.1873 0.059 Uiso 1 1 calc R . .
H22C H 0.2480 0.0397 0.2453 0.059 Uiso 1 1 calc R . .
C23 C 0.16494(13) 0.15782(19) 0.22197(17) 0.0491(7) Uani 1 1 d . . .
H23A H 0.1455 0.1073 0.2283 0.059 Uiso 1 1 calc R . .
H23B H 0.1637 0.1655 0.1693 0.059 Uiso 1 1 calc R . .
H23C H 0.1433 0.2013 0.2391 0.059 Uiso 1 1 calc R . .
C24 C 0.23068(16) 0.1354(2) 0.34795(17) 0.0584(8) Uani 1 1 d . . .
H24A H 0.2071 0.1751 0.3673 0.070 Uiso 1 1 calc R . .
H24B H 0.2724 0.1345 0.3790 0.070 Uiso 1 1 calc R . .
H24C H 0.2122 0.0831 0.3488 0.070 Uiso 1 1 calc R . .
C25 C 0.36653(15) 0.46062(18) 0.39669(16) 0.0505(7) Uani 1 1 d . . .
H25A H 0.4008 0.4459 0.3764 0.061 Uiso 1 1 calc R . .
H25B H 0.3816 0.4763 0.4489 0.061 Uiso 1 1 calc R . .
H25C H 0.3445 0.5051 0.3682 0.061 Uiso 1 1 calc R . .
C26 C 0.60387(15) 0.3035(3) -0.0418(3) 0.0789(13) Uani 1 1 d . . .
H26A H 0.6101 0.2594 -0.0065 0.095 Uiso 1 1 calc R . .
H26B H 0.6405 0.3364 -0.0321 0.095 Uiso 1 1 calc R . .
H26C H 0.5955 0.2827 -0.0927 0.095 Uiso 1 1 calc R . .
C27 C 0.42017(13) 0.11429(17) -0.10466(16) 0.0436(6) Uani 1 1 d . . .
C28 C 0.47102(16) 0.0859(2) -0.1387(2) 0.0621(9) Uani 1 1 d . . .
H28A H 0.5092 0.0833 -0.0999 0.075 Uiso 1 1 calc R . .
H28B H 0.4755 0.1230 -0.1776 0.075 Uiso 1 1 calc R . .
H28C H 0.4610 0.0331 -0.1604 0.075 Uiso 1 1 calc R . .
C29 C 0.36171(16) 0.1112(2) -0.16594(19) 0.0605(9) Uani 1 1 d . . .
H29A H 0.3568 0.0582 -0.1882 0.073 Uiso 1 1 calc R . .
H29B H 0.3634 0.1506 -0.2042 0.073 Uiso 1 1 calc R . .
H29C H 0.3272 0.1228 -0.1449 0.073 Uiso 1 1 calc R . .
C30 C 0.41652(16) 0.05565(18) -0.04294(19) 0.0564(8) Uani 1 1 d . . .
H30A H 0.4067 0.0028 -0.0644 0.068 Uiso 1 1 calc R . .
H30B H 0.3849 0.0727 -0.0190 0.068 Uiso 1 1 calc R . .
H30C H 0.4557 0.0539 -0.0059 0.068 Uiso 1 1 calc R . .
C31 C 0.28371(15) -0.00948(19) 0.02895(19) 0.0548(7) Uani 1 1 d . . .
H31A H 0.2851 0.0066 -0.0219 0.066 Uiso 1 1 calc R . .
H31B H 0.2413 -0.0051 0.0332 0.066 Uiso 1 1 calc R . .
C32 C 0.30646(19) -0.0930(2) 0.04458(19) 0.0680(10) Uani 1 1 d . . .
H32A H 0.3353 -0.1073 0.0146 0.082 Uiso 1 1 calc R . .
H32B H 0.2725 -0.1315 0.0344 0.082 Uiso 1 1 calc R . .
C33 C 0.3378(2) -0.0901(2) 0.1266(2) 0.0732(11) Uani 1 1 d . . .
H33A H 0.3090 -0.1017 0.1572 0.088 Uiso 1 1 calc R . .
H33B H 0.3718 -0.1286 0.1391 0.088 Uiso 1 1 calc R . .
C34 C 0.3599(2) -0.0097(2) 0.1378(2) 0.0788(12) Uani 1 1 d . . .
H34A H 0.3588 0.0086 0.1881 0.095 Uiso 1 1 calc R . .
H34B H 0.4025 -0.0073 0.1339 0.095 Uiso 1 1 calc R . .
C35 C 0.4549(3) 0.5581(5) 0.1997(5) 0.0683(16) Uani 0.50 1 d PU . .
C36 C 0.5122(6) 0.6129(7) 0.2865(6) 0.105(2) Uani 0.50 1 d PU . .
C37 C 0.4873(4) 0.5472(5) 0.3160(5) 0.0769(17) Uani 0.50 1 d PU . .

loop_
_atom_site_aniso_label
_atom_site_aniso_U_11
_atom_site_aniso_U_22
_atom_site_aniso_U_33
_atom_site_aniso_U_23
_atom_site_aniso_U_13
_atom_site_aniso_U_12
Na1 0.0354(5) 0.0364(5) 0.0362(5) 0.0006(4) 0.0094(4) 0.0026(4)
O1 0.0330(9) 0.0374(9) 0.0323(8) -0.0014(7) 0.0072(7) -0.0006(7)
O2 0.0308(9) 0.0425(10) 0.0345(9) 0.0016(7) 0.0082(7) 0.0021(7)
O3 0.0623(13) 0.0576(12) 0.0383(10) -0.0138(9) 0.0187(9) -0.0146(10)
O4 0.0437(12) 0.0789(16) 0.0717(15) -0.0227(12) 0.0295(11) -0.0187(11)
O5 0.0682(14) 0.0389(10) 0.0505(11) 0.0013(9) 0.0200(10) 0.0044(10)
O6 0.095(3) 0.069(3) 0.099(3) -0.017(2) 0.051(3) -0.017(2)
N1 0.0308(10) 0.0357(11) 0.0304(10) 0.0021(8) 0.0096(8) 0.0021(8)
N2 0.0375(12) 0.0430(13) 0.0473(13) -0.0006(10) 0.0040(10) 0.0053(10)
C1 0.0312(12) 0.0369(13) 0.0310(11) -0.0020(9) 0.0083(9) 0.0018(10)
C2 0.0311(12) 0.0410(14) 0.0358(12) 0.0024(10) 0.0101(10) -0.0017(10)
C3 0.0371(13) 0.0524(16) 0.0330(12) -0.0008(11) 0.0121(10) -0.0034(12)
C4 0.0388(13) 0.0448(14) 0.0348(12) -0.0065(10) 0.0118(10) 0.0000(11)
C5 0.0369(13) 0.0361(13) 0.0372(13) -0.0024(10) 0.0115(10) 0.0014(10)
C6 0.0311(12) 0.0338(12) 0.0346(12) 0.0014(9) 0.0114(9) 0.0019(10)
C7 0.0350(12) 0.0330(12) 0.0336(12) 0.0009(9) 0.0112(10) 0.0019(10)
C8 0.0369(13) 0.0365(13) 0.0321(12) 0.0032(10) 0.0117(10) 0.0017(10)
C9 0.0362(13) 0.0425(14) 0.0276(11) 0.0028(9) 0.0086(9) 0.0028(11)
C10 0.0438(14) 0.0457(15) 0.0344(12) -0.0019(11) 0.0130(11) -0.0037(12)
C11 0.0363(14) 0.0627(18) 0.0399(14) -0.0051(12) 0.0129(11) -0.0048(13)
C12 0.0372(14) 0.0574(17) 0.0407(14) -0.0052(12) 0.0144(11) 0.0021(12)
C13 0.0365(13) 0.0470(15) 0.0337(12) 0.0020(10) 0.0112(10) 0.0056(11)
C14 0.0324(12) 0.0432(14) 0.0285(11) 0.0035(10) 0.0072(9) 0.0025(10)
C15 0.0325(12) 0.0407(13) 0.0347(12) -0.0018(10) 0.0066(10) -0.0003(10)
C16 0.0337(12) 0.0456(14) 0.0301(11) 0.0026(10) 0.0078(10) 0.0047(11)
C17 0.0365(14) 0.0528(16) 0.0430(14) 0.0018(12) 0.0097(11) -0.0009(12)
C18 0.0339(14) 0.0632(19) 0.0497(16) -0.0010(14) 0.0095(12) 0.0037(13)
C19 0.0434(16) 0.064(2) 0.0534(17) -0.0031(14) 0.0045(13) 0.0189(15)
C20 0.0465(17) 0.0480(17) 0.0635(19) -0.0035(14) 0.0030(14) 0.0111(13)
C21 0.0397(14) 0.0486(15) 0.0367(13) 0.0037(11) 0.0098(11) -0.0063(12)
C22 0.0489(16) 0.0420(15) 0.0569(17) 0.0080(13) 0.0120(13) -0.0038(13)
C23 0.0388(14) 0.0567(18) 0.0517(16) 0.0034(13) 0.0113(12) -0.0116(13)
C24 0.066(2) 0.068(2) 0.0418(15) 0.0084(14) 0.0138(14) -0.0213(17)
C25 0.0600(18) 0.0472(16) 0.0427(15) -0.0103(12) 0.0100(13) -0.0044(14)
C26 0.0400(17) 0.111(3) 0.093(3) -0.043(2) 0.0304(18) -0.0167(19)
C27 0.0429(15) 0.0474(15) 0.0433(14) -0.0044(11) 0.0161(12) 0.0034(12)
C28 0.061(2) 0.0547(19) 0.081(2) -0.0132(17) 0.0381(18) 0.0035(16)
C29 0.061(2) 0.0587(19) 0.0570(19) -0.0191(15) 0.0064(15) 0.0093(16)
C30 0.069(2) 0.0423(16) 0.0627(19) 0.0016(14) 0.0260(16) 0.0078(15)
C31 0.0533(18) 0.0518(17) 0.0573(18) 0.0059(14) 0.0102(14) 0.0009(14)
C32 0.093(3) 0.0475(18) 0.0537(19) 0.0024(14) 0.0005(18) -0.0042(18)
C33 0.095(3) 0.054(2) 0.058(2) 0.0102(16) -0.0037(19) -0.0083(19)
C34 0.098(3) 0.050(2) 0.073(2) 0.0009(17) -0.007(2) 0.015(2)
C35 0.069(4) 0.069(4) 0.084(4) -0.002(3) 0.051(3) -0.011(3)
C36 0.120(5) 0.099(5) 0.105(5) -0.022(4) 0.046(5) -0.018(4)
C37 0.075(4) 0.071(3) 0.099(4) -0.024(3) 0.049(3) -0.017(3)

loop_
_atom_type_symbol
_atom_type_description
_atom_type_scat_dispersion_real
_atom_type_scat_dispersion_imag
_atom_type_scat_source
C C 0.0033 0.0016 'International Tables Vol C Tables 4.2.6.8 and 6.1.1.4'
H H 0.0000 0.0000 'International Tables Vol C Tables 4.2.6.8 and 6.1.1.4'
N N 0.0061 0.0033 'International Tables Vol C Tables 4.2.6.8 and 6.1.1.4'
Na Na 0.0362 0.0249 'International Tables Vol C Tables 4.2.6.8 and 6.1.1.4'
O O 0.0106 0.0060 'International Tables Vol C Tables 4.2.6.8 and 6.1.1.4'

loop_
_geom_angle_atom_site_label_1
_geom_angle_atom_site_label_2
_geom_angle_atom_site_label_3
_geom_angle
_geom_angle_site_symmetry_1
_geom_angle_site_symmetry_3
_geom_angle_publ_flag
O1 Na1 O2 123.43(7) . . ?
O1 Na1 O5 104.73(7) . . ?
O2 Na1 O5 101.09(7) . . ?
O1 Na1 N2 127.41(8) . . ?
O2 Na1 N2 96.78(8) . . ?
O5 Na1 N2 98.07(8) . . ?
O1 Na1 N1 81.39(7) . . ?
O2 Na1 N1 82.33(7) . . ?
O5 Na1 N1 169.15(8) . . ?
N2 Na1 N1 71.21(8) . . ?
O1 Na1 C1 23.99(6) . . ?
O2 Na1 C1 135.68(7) . . ?
O5 Na1 C1 114.25(7) . . ?
N2 Na1 C1 103.48(8) . . ?
N1 Na1 C1 68.05(7) . . ?
O1 Na1 C14 135.41(7) . . ?
O2 Na1 C14 24.36(6) . . ?
O5 Na1 C14 110.74(7) . . ?
N2 Na1 C14 73.45(8) . . ?
N1 Na1 C14 68.55(7) . . ?
C1 Na1 C14 134.83(7) . . ?
C1 O1 Na1 111.84(14) . . ?
C14 O2 Na1 110.51(14) . . ?
C14 O2 H2 107(2) . . ?
Na1 O2 H2 118(2) . . ?
C4 O3 C25 117.5(2) . . ?
C11 O4 C26 117.0(3) . . ?
C34 O5 C31 108.5(2) . . ?
C34 O5 Na1 124.5(2) . . ?
C31 O5 Na1 126.91(18) . . ?
C37 O6 C35 97.5(6) . . ?
C15 N1 C7 110.38(19) . . ?
C15 N1 C8 111.06(19) . . ?
C7 N1 C8 107.93(18) . . ?
C15 N1 Na1 109.03(15) . . ?
C7 N1 Na1 110.02(14) . . ?
C8 N1 Na1 108.39(14) . . ?
C16 N2 C20 116.9(2) . . ?
C16 N2 Na1 114.81(16) . . ?
C20 N2 Na1 125.7(2) . . ?
O1 C1 C6 119.5(2) . . ?
O1 C1 C2 121.5(2) . . ?
C6 C1 C2 119.0(2) . . ?
C6 C1 Na1 95.81(14) . . ?
C2 C1 Na1 128.82(17) . . ?
C3 C2 C1 117.7(2) . . ?
C3 C2 C21 120.7(2) . . ?
C1 C2 C21 121.5(2) . . ?
C4 C3 C2 122.9(2) . . ?
C4 C3 H3 118.6 . . ?
C2 C3 H3 118.6 . . ?
O3 C4 C3 115.6(2) . . ?
O3 C4 C5 124.8(2) . . ?
C3 C4 C5 119.6(2) . . ?
C4 C5 C6 119.5(2) . . ?
C4 C5 H5 120.3 . . ?
C6 C5 H5 120.3 . . ?
C5 C6 C1 121.4(2) . . ?
C5 C6 C7 119.3(2) . . ?
C1 C6 C7 119.3(2) . . ?
N1 C7 C6 113.63(19) . . ?
N1 C7 H7A 108.8 . . ?
C6 C7 H7A 108.8 . . ?
N1 C7 H7B 108.8 . . ?
C6 C7 H7B 108.8 . . ?
H7A C7 H7B 107.7 . . ?
N1 C8 C9 112.7(2) . . ?
N1 C8 H8A 109.1 . . ?
C9 C8 H8A 109.1 . . ?
N1 C8 H8B 109.1 . . ?
C9 C8 H8B 109.1 . . ?
H8A C8 H8B 107.8 . . ?
C10 C9 C14 120.5(2) . . ?
C10 C9 C8 119.8(2) . . ?
C14 C9 C8 119.7(2) . . ?
C9 C10 C11 120.2(3) . . ?
C9 C10 H10 119.9 . . ?
C11 C10 H10 119.9 . . ?
O4 C11 C12 124.0(3) . . ?
O4 C11 C10 116.4(3) . . ?
C12 C11 C10 119.6(3) . . ?
C11 C12 C13 122.0(2) . . ?
C11 C12 H12 119.0 . . ?
C13 C12 H12 119.0 . . ?
C12 C13 C14 117.8(2) . . ?
C12 C13 C27 119.7(2) . . ?
C14 C13 C27 122.5(2) . . ?
O2 C14 C13 121.5(2) . . ?
O2 C14 C9 118.7(2) . . ?
C13 C14 C9 119.7(2) . . ?
O2 C14 Na1 45.14(10) . . ?
C13 C14 Na1 127.03(17) . . ?
C9 C14 Na1 94.62(14) . . ?
N1 C15 C16 115.8(2) . . ?
N1 C15 H15A 108.3 . . ?
C16 C15 H15A 108.3 . . ?
N1 C15 H15B 108.3 . . ?
C16 C15 H15B 108.3 . . ?
H15A C15 H15B 107.4 . . ?
N2 C16 C17 122.0(2) . . ?
N2 C16 C15 117.7(2) . . ?
C17 C16 C15 120.0(2) . . ?
C18 C17 C16 119.9(3) . . ?
C18 C17 H17 120.1 . . ?
C16 C17 H17 120.1 . . ?
C19 C18 C17 118.8(3) . . ?
C19 C18 H18 120.6 . . ?
C17 C18 H18 120.6 . . ?
C18 C19 C20 118.4(3) . . ?
C18 C19 H19 120.8 . . ?
C20 C19 H19 120.8 . . ?
N2 C20 C19 124.1(3) . . ?
N2 C20 H20 118.0 . . ?
C19 C20 H20 118.0 . . ?
C22 C21 C23 110.3(2) . . ?
C22 C21 C2 110.2(2) . . ?
C23 C21 C2 110.1(2) . . ?
C22 C21 C24 106.9(2) . . ?
C23 C21 C24 107.2(2) . . ?
C2 C21 C24 112.1(2) . . ?
C21 C22 H22A 109.5 . . ?
C21 C22 H22B 109.5 . . ?
H22A C22 H22B 109.5 . . ?
C21 C22 H22C 109.5 . . ?
H22A C22 H22C 109.5 . . ?
H22B C22 H22C 109.5 . . ?
C21 C23 H23A 109.5 . . ?
C21 C23 H23B 109.5 . . ?
H23A C23 H23B 109.5 . . ?
C21 C23 H23C 109.5 . . ?
H23A C23 H23C 109.5 . . ?
H23B C23 H23C 109.5 . . ?
C21 C24 H24A 109.5 . . ?
C21 C24 H24B 109.5 . . ?
H24A C24 H24B 109.5 . . ?
C21 C24 H24C 109.5 . . ?
H24A C24 H24C 109.5 . . ?
H24B C24 H24C 109.5 . . ?
O3 C25 H25A 109.5 . . ?
O3 C25 H25B 109.5 . . ?
H25A C25 H25B 109.5 . . ?
O3 C25 H25C 109.5 . . ?
H25A C25 H25C 109.5 . . ?
H25B C25 H25C 109.5 . . ?
O4 C26 H26A 109.5 . . ?
O4 C26 H26B 109.5 . . ?
H26A C26 H26B 109.5 . . ?
O4 C26 H26C 109.5 . . ?
H26A C26 H26C 109.5 . . ?
H26B C26 H26C 109.5 . . ?
C29 C27 C28 106.9(3) . . ?
C29 C27 C30 109.7(3) . . ?
C28 C27 C30 107.2(3) . . ?
C29 C27 C13 111.2(2) . . ?
C28 C27 C13 112.6(2) . . ?
C30 C27 C13 109.1(2) . . ?
C27 C28 H28A 109.5 . . ?
C27 C28 H28B 109.5 . . ?
H28A C28 H28B 109.5 . . ?
C27 C28 H28C 109.5 . . ?
H28A C28 H28C 109.5 . . ?
H28B C28 H28C 109.5 . . ?
C27 C29 H29A 109.5 . . ?
C27 C29 H29B 109.5 . . ?
H29A C29 H29B 109.5 . . ?
C27 C29 H29C 109.5 . . ?
H29A C29 H29C 109.5 . . ?
H29B C29 H29C 109.5 . . ?
C27 C30 H30A 109.5 . . ?
C27 C30 H30B 109.5 . . ?
H30A C30 H30B 109.5 . . ?
C27 C30 H30C 109.5 . . ?
H30A C30 H30C 109.5 . . ?
H30B C30 H30C 109.5 . . ?
O5 C31 C32 106.5(3) . . ?
O5 C31 H31A 110.4 . . ?
C32 C31 H31A 110.4 . . ?
O5 C31 H31B 110.4 . . ?
C32 C31 H31B 110.4 . . ?
H31A C31 H31B 108.6 . . ?
C31 C32 C33 102.5(3) . . ?
C31 C32 H32A 111.3 . . ?
C33 C32 H32A 111.3 . . ?
C31 C32 H32B 111.3 . . ?
C33 C32 H32B 111.3 . . ?
H32A C32 H32B 109.2 . . ?
C34 C33 C32 103.6(3) . . ?
C34 C33 H33A 111.0 . . ?
C32 C33 H33A 111.0 . . ?
C34 C33 H33B 111.0 . . ?
C32 C33 H33B 111.0 . . ?
H33A C33 H33B 109.0 . . ?
O5 C34 C33 108.9(3) . . ?
O5 C34 H34A 109.9 . . ?
C33 C34 H34A 109.9 . . ?
O5 C34 H34B 109.9 . . ?
C33 C34 H34B 109.9 . . ?
H34A C34 H34B 108.3 . . ?
C36 C35 O6 119.4(9) 2_655 . ?
C36 C35 C37 65.0(7) 2_655 2_655 ?
O6 C35 C37 111.3(7) . 2_655 ?
O6 C35 C36 80.7(6) . . ?
C37 C35 C36 77.2(7) 2_655 . ?
C35 C36 C36 107.7(9) 2_655 2_655 ?
C35 C36 C37 66.2(8) 2_655 . ?
C36 C36 C37 106.8(9) 2_655 . ?
C35 C36 C35 93.6(9) 2_655 . ?
C37 C36 C35 73.2(6) . . ?
O6 C37 C36 108.7(8) . . ?
O6 C37 C35 110.7(7) . 2_655 ?
C36 C37 C35 48.9(6) . 2_655 ?

loop_
_geom_bond_atom_site_label_1
_geom_bond_atom_site_label_2
_geom_bond_distance
_geom_bond_site_symmetry_2
_geom_bond_publ_flag
Na1 O1 2.329(2) . ?
Na1 O2 2.350(2) . ?
Na1 O5 2.415(2) . ?
Na1 N2 2.483(3) . ?
Na1 N1 2.499(2) . ?
Na1 C1 3.102(3) . ?
Na1 C14 3.105(3) . ?
O1 C1 1.359(3) . ?
O2 C14 1.367(3) . ?
O2 H2 0.871(18) . ?
O3 C4 1.379(3) . ?
O3 C25 1.414(4) . ?
O4 C11 1.379(3) . ?
O4 C26 1.417(4) . ?
O5 C34 1.418(4) . ?
O5 C31 1.427(4) . ?
O6 C37 1.386(10) . ?
O6 C35 1.418(9) . ?
N1 C15 1.468(3) . ?
N1 C7 1.478(3) . ?
N1 C8 1.482(3) . ?
N2 C16 1.339(4) . ?
N2 C20 1.340(4) . ?
C1 C6 1.401(3) . ?
C1 C2 1.427(3) . ?
C2 C3 1.391(4) . ?
C2 C21 1.534(4) . ?
C3 C4 1.381(4) . ?
C3 H3 0.9500 . ?
C4 C5 1.387(4) . ?
C5 C6 1.395(3) . ?
C5 H5 0.9500 . ?
C6 C7 1.505(3) . ?
C7 H7A 0.9900 . ?
C7 H7B 0.9900 . ?
C8 C9 1.508(3) . ?
C8 H8A 0.9900 . ?
C8 H8B 0.9900 . ?
C9 C10 1.379(4) . ?
C9 C14 1.407(4) . ?
C10 C11 1.380(4) . ?
C10 H10 0.9500 . ?
C11 C12 1.379(4) . ?
C12 C13 1.402(4) . ?
C12 H12 0.9500 . ?
C13 C14 1.404(3) . ?
C13 C27 1.540(4) . ?
C15 C16 1.505(4) . ?
C15 H15A 0.9900 . ?
C15 H15B 0.9900 . ?
C16 C17 1.391(4) . ?
C17 C18 1.371(4) . ?
C17 H17 0.9500 . ?
C18 C19 1.365(5) . ?
C18 H18 0.9500 . ?
C19 C20 1.385(5) . ?
C19 H19 0.9500 . ?
C20 H20 0.9500 . ?
C21 C22 1.527(4) . ?
C21 C23 1.532(4) . ?
C21 C24 1.536(4) . ?
C22 H22A 0.9800 . ?
C22 H22B 0.9800 . ?
C22 H22C 0.9800 . ?
C23 H23A 0.9800 . ?
C23 H23B 0.9800 . ?
C23 H23C 0.9800 . ?
C24 H24A 0.9800 . ?
C24 H24B 0.9800 . ?
C24 H24C 0.9800 . ?
C25 H25A 0.9800 . ?
C25 H25B 0.9800 . ?
C25 H25C 0.9800 . ?
C26 H26A 0.9800 . ?
C26 H26B 0.9800 . ?
C26 H26C 0.9800 . ?
C27 C29 1.519(4) . ?
C27 C28 1.527(4) . ?
C27 C30 1.532(4) . ?
C28 H28A 0.9800 . ?
C28 H28B 0.9800 . ?
C28 H28C 0.9800 . ?
C29 H29A 0.9800 . ?
C29 H29B 0.9800 . ?
C29 H29C 0.9800 . ?
C30 H30A 0.9800 . ?
C30 H30B 0.9800 . ?
C30 H30C 0.9800 . ?
C31 C32 1.505(5) . ?
C31 H31A 0.9900 . ?
C31 H31B 0.9900 . ?
C32 C33 1.511(5) . ?
C32 H32A 0.9900 . ?
C32 H32B 0.9900 . ?
C33 C34 1.443(5) . ?
C33 H33A 0.9900 . ?
C33 H33B 0.9900 . ?
C34 H34A 0.9900 . ?
C34 H34B 0.9900 . ?
C35 C37 1.429(10) 2_655 ?
C36 C36 1.33(2) 2_655 ?
C36 C37 1.416(13) . ?
C37 C35 1.429(10) 2_655 ?

loop_
_geom_hbond_atom_site_label_D
_geom_hbond_atom_site_label_H
_geom_hbond_atom_site_label_A
_geom_hbond_site_symmetry_D
_geom_hbond_site_symmetry_H
_geom_hbond_site_symmetry_A
_geom_hbond_distance_DA
_geom_hbond_distance_DH
_geom_hbond_distance_HA
_geom_hbond_angle_DHA
_geom_hbond_publ_flag
O2 H2 O1 . . 7_555 2.467(2) 0.871(18) 1.61(3) 170(3) no

loop_
_geom_torsion_atom_site_label_1
_geom_torsion_atom_site_label_2
_geom_torsion_atom_site_label_3
_geom_torsion_atom_site_label_4
_geom_torsion
_geom_torsion_site_symmetry_1
_geom_torsion_site_symmetry_2
_geom_torsion_site_symmetry_3
_geom_torsion_site_symmetry_4
_geom_torsion_publ_flag
O2 Na1 O1 C1 -128.70(15) . . . . ?
O5 Na1 O1 C1 116.98(15) . . . . ?
N2 Na1 O1 C1 4.39(19) . . . . ?
N1 Na1 O1 C1 -53.87(15) . . . . ?
C14 Na1 O1 C1 -100.98(17) . . . . ?
O1 Na1 O2 C14 127.66(15) . . . . ?
O5 Na1 O2 C14 -116.24(16) . . . . ?
N2 Na1 O2 C14 -16.60(16) . . . . ?
N1 Na1 O2 C14 53.32(16) . . . . ?
C1 Na1 O2 C14 100.64(17) . . . . ?
O1 Na1 O5 C34 -100.7(3) . . . . ?
O2 Na1 O5 C34 130.1(3) . . . . ?
N2 Na1 O5 C34 31.5(3) . . . . ?
N1 Na1 O5 C34 22.6(6) . . . . ?
C1 Na1 O5 C34 -77.3(3) . . . . ?
C14 Na1 O5 C34 106.8(3) . . . . ?
O1 Na1 O5 C31 81.9(2) . . . . ?
O2 Na1 O5 C31 -47.3(2) . . . . ?
N2 Na1 O5 C31 -145.9(2) . . . . ?
N1 Na1 O5 C31 -154.8(4) . . . . ?
C1 Na1 O5 C31 105.3(2) . . . . ?
C14 Na1 O5 C31 -70.6(2) . . . . ?
O1 Na1 N1 C15 118.17(15) . . . . ?
O2 Na1 N1 C15 -116.19(15) . . . . ?
O5 Na1 N1 C15 -7.0(5) . . . . ?
N2 Na1 N1 C15 -16.31(14) . . . . ?
C1 Na1 N1 C15 97.43(15) . . . . ?
C14 Na1 N1 C15 -95.38(15) . . . . ?
O1 Na1 N1 C7 -3.01(14) . . . . ?
O2 Na1 N1 C7 122.63(15) . . . . ?
O5 Na1 N1 C7 -128.2(4) . . . . ?
N2 Na1 N1 C7 -137.49(16) . . . . ?
C1 Na1 N1 C7 -23.75(14) . . . . ?
C14 Na1 N1 C7 143.44(16) . . . . ?
O1 Na1 N1 C8 -120.82(15) . . . . ?
O2 Na1 N1 C8 4.82(14) . . . . ?
O5 Na1 N1 C8 114.0(4) . . . . ?
N2 Na1 N1 C8 104.70(15) . . . . ?
C1 Na1 N1 C8 -141.55(16) . . . . ?
C14 Na1 N1 C8 25.63(14) . . . . ?
O1 Na1 N2 C16 -65.5(2) . . . . ?
O2 Na1 N2 C16 76.60(19) . . . . ?
O5 Na1 N2 C16 178.87(18) . . . . ?
N1 Na1 N2 C16 -2.89(17) . . . . ?
C1 Na1 N2 C16 -63.71(19) . . . . ?
C14 Na1 N2 C16 69.54(18) . . . . ?
O1 Na1 N2 C20 133.5(2) . . . . ?
O2 Na1 N2 C20 -84.4(3) . . . . ?
O5 Na1 N2 C20 17.9(3) . . . . ?
N1 Na1 N2 C20 -163.9(3) . . . . ?
C1 Na1 N2 C20 135.3(3) . . . . ?
C14 Na1 N2 C20 -91.5(3) . . . . ?
Na1 O1 C1 C6 65.5(2) . . . . ?
Na1 O1 C1 C2 -115.1(2) . . . . ?
O2 Na1 C1 O1 68.80(18) . . . . ?
O5 Na1 C1 O1 -70.96(16) . . . . ?
N2 Na1 C1 O1 -176.41(15) . . . . ?
N1 Na1 C1 O1 120.57(16) . . . . ?
C14 Na1 C1 O1 103.65(16) . . . . ?
O1 Na1 C1 C6 -127.2(2) . . . . ?
O2 Na1 C1 C6 -58.42(18) . . . . ?
O5 Na1 C1 C6 161.82(14) . . . . ?
N2 Na1 C1 C6 56.37(16) . . . . ?
N1 Na1 C1 C6 -6.65(14) . . . . ?
C14 Na1 C1 C6 -23.57(19) . . . . ?
O1 Na1 C1 C2 97.7(3) . . . . ?
O2 Na1 C1 C2 166.52(19) . . . . ?
O5 Na1 C1 C2 26.8(2) . . . . ?
N2 Na1 C1 C2 -78.7(2) . . . . ?
N1 Na1 C1 C2 -141.7(2) . . . . ?
C14 Na1 C1 C2 -158.62(19) . . . . ?
O1 C1 C2 C3 -177.7(2) . . . . ?
C6 C1 C2 C3 1.7(4) . . . . ?
Na1 C1 C2 C3 128.2(2) . . . . ?
O1 C1 C2 C21 3.3(4) . . . . ?
C6 C1 C2 C21 -177.3(2) . . . . ?
Na1 C1 C2 C21 -50.8(3) . . . . ?
C1 C2 C3 C4 -0.7(4) . . . . ?
C21 C2 C3 C4 178.3(2) . . . . ?
C25 O3 C4 C3 167.7(3) . . . . ?
C25 O3 C4 C5 -11.6(4) . . . . ?
C2 C3 C4 O3 -180.0(2) . . . . ?
C2 C3 C4 C5 -0.5(4) . . . . ?
O3 C4 C5 C6 -179.9(2) . . . . ?
C3 C4 C5 C6 0.7(4) . . . . ?
C4 C5 C6 C1 0.3(4) . . . . ?
C4 C5 C6 C7 178.9(2) . . . . ?
O1 C1 C6 C5 177.9(2) . . . . ?
C2 C1 C6 C5 -1.6(4) . . . . ?
Na1 C1 C6 C5 -142.5(2) . . . . ?
O1 C1 C6 C7 -0.8(3) . . . . ?
C2 C1 C6 C7 179.8(2) . . . . ?
Na1 C1 C6 C7 38.8(2) . . . . ?
C15 N1 C7 C6 -63.8(3) . . . . ?
C8 N1 C7 C6 174.7(2) . . . . ?
Na1 N1 C7 C6 56.6(2) . . . . ?
C5 C6 C7 N1 109.0(3) . . . . ?
C1 C6 C7 N1 -72.3(3) . . . . ?
C15 N1 C8 C9 60.4(3) . . . . ?
C7 N1 C8 C9 -178.5(2) . . . . ?
Na1 N1 C8 C9 -59.3(2) . . . . ?
N1 C8 C9 C10 -103.1(3) . . . . ?
N1 C8 C9 C14 75.1(3) . . . . ?
C14 C9 C10 C11 -2.8(4) . . . . ?
C8 C9 C10 C11 175.4(2) . . . . ?
C26 O4 C11 C12 -15.1(5) . . . . ?
C26 O4 C11 C10 164.4(3) . . . . ?
C9 C10 C11 O4 -177.3(2) . . . . ?
C9 C10 C11 C12 2.2(4) . . . . ?
O4 C11 C12 C13 179.4(3) . . . . ?
C10 C11 C12 C13 -0.1(4) . . . . ?
C11 C12 C13 C14 -1.5(4) . . . . ?
C11 C12 C13 C27 179.4(3) . . . . ?
Na1 O2 C14 C13 112.7(2) . . . . ?
Na1 O2 C14 C9 -65.4(2) . . . . ?
C12 C13 C14 O2 -177.2(2) . . . . ?
C27 C13 C14 O2 1.9(4) . . . . ?
C12 C13 C14 C9 0.9(4) . . . . ?
C27 C13 C14 C9 -179.9(2) . . . . ?
C12 C13 C14 Na1 -122.2(2) . . . . ?
C27 C13 C14 Na1 56.9(3) . . . . ?
C10 C9 C14 O2 179.4(2) . . . . ?
C8 C9 C14 O2 1.2(3) . . . . ?
C10 C9 C14 C13 1.2(4) . . . . ?
C8 C9 C14 C13 -177.0(2) . . . . ?
C10 C9 C14 Na1 139.1(2) . . . . ?
C8 C9 C14 Na1 -39.1(2) . . . . ?
O1 Na1 C14 O2 -70.25(18) . . . . ?
O5 Na1 C14 O2 70.25(17) . . . . ?
N2 Na1 C14 O2 162.78(17) . . . . ?
N1 Na1 C14 O2 -121.36(16) . . . . ?
C1 Na1 C14 O2 -104.50(17) . . . . ?
O1 Na1 C14 C13 -170.2(2) . . . . ?
O2 Na1 C14 C13 -99.9(3) . . . . ?
O5 Na1 C14 C13 -29.7(2) . . . . ?
N2 Na1 C14 C13 62.8(2) . . . . ?
N1 Na1 C14 C13 138.7(2) . . . . ?
C1 Na1 C14 C13 155.6(2) . . . . ?
O1 Na1 C14 C9 56.62(18) . . . . ?
O2 Na1 C14 C9 126.9(2) . . . . ?
O5 Na1 C14 C9 -162.88(15) . . . . ?
N2 Na1 C14 C9 -70.35(15) . . . . ?
N1 Na1 C14 C9 5.51(14) . . . . ?
C1 Na1 C14 C9 22.36(19) . . . . ?
C7 N1 C15 C16 155.0(2) . . . . ?
C8 N1 C15 C16 -85.3(3) . . . . ?
Na1 N1 C15 C16 34.0(2) . . . . ?
C20 N2 C16 C17 -0.1(4) . . . . ?
Na1 N2 C16 C17 -162.9(2) . . . . ?
C20 N2 C16 C15 -174.7(2) . . . . ?
Na1 N2 C16 C15 22.5(3) . . . . ?
N1 C15 C16 N2 -40.1(3) . . . . ?
N1 C15 C16 C17 145.2(2) . . . . ?
N2 C16 C17 C18 -1.0(4) . . . . ?
C15 C16 C17 C18 173.5(2) . . . . ?
C16 C17 C18 C19 0.8(4) . . . . ?
C17 C18 C19 C20 0.5(5) . . . . ?
C16 N2 C20 C19 1.5(5) . . . . ?
Na1 N2 C20 C19 162.1(2) . . . . ?
C18 C19 C20 N2 -1.7(5) . . . . ?
C3 C2 C21 C22 -122.0(3) . . . . ?
C1 C2 C21 C22 56.9(3) . . . . ?
C3 C2 C21 C23 116.1(3) . . . . ?
C1 C2 C21 C23 -65.0(3) . . . . ?
C3 C2 C21 C24 -3.1(4) . . . . ?
C1 C2 C21 C24 175.9(3) . . . . ?
C12 C13 C27 C29 -126.6(3) . . . . ?
C14 C13 C27 C29 54.3(3) . . . . ?
C12 C13 C27 C28 -6.7(4) . . . . ?
C14 C13 C27 C28 174.2(3) . . . . ?
C12 C13 C27 C30 112.2(3) . . . . ?
C14 C13 C27 C30 -66.9(3) . . . . ?
C34 O5 C31 C32 -10.7(4) . . . . ?
Na1 O5 C31 C32 167.0(2) . . . . ?
O5 C31 C32 C33 25.8(4) . . . . ?
C31 C32 C33 C34 -31.0(4) . . . . ?
C31 O5 C34 C33 -9.9(5) . . . . ?
Na1 O5 C34 C33 172.3(3) . . . . ?
C32 C33 C34 O5 26.0(5) . . . . ?
C37 O6 C35 C36 0.1(10) . . . 2_655 ?
C37 O6 C35 C37 72.6(7) . . . 2_655 ?
C37 O6 C35 C36 0.3(6) . . . . ?
C36 C35 C36 C35 -116.9(18) 2_655 . . 2_655 ?
O6 C35 C36 C35 63.4(6) . . . 2_655 ?
C37 C35 C36 C35 -51.1(8) 2_655 . . 2_655 ?
O6 C35 C36 C36 -179.7(13) . . . 2_655 ?
C37 C35 C36 C36 65.8(12) 2_655 . . 2_655 ?
C36 C35 C36 C37 179.3(16) 2_655 . . . ?
O6 C35 C36 C37 -0.3(6) . . . . ?
C37 C35 C36 C37 -114.8(8) 2_655 . . . ?
C35 O6 C37 C36 -0.5(8) . . . . ?
C35 O6 C37 C35 -52.6(8) . . . 2_655 ?
C35 C36 C37 O6 -101.5(8) 2_655 . . . ?
C36 C36 C37 O6 0.8(13) 2_655 . . . ?
C35 C36 C37 O6 0.4(6) . . . . ?
C36 C36 C37 C35 102.3(12) 2_655 . . 2_655 ?
C35 C36 C37 C35 101.9(7) . . . 2_655 ?
